data_7056863
loop_
_publ_author_name
'Massoud, Salah S.'
'Henary, Maher M.'
'Maxwell, Lindley'
'Mart\'in, Alejandro'
'Ruiz, Eliseo'
'Vicente, Ramon'
'Fischer, Roland C.'
'Mautner, Franz A.'

_publ_section_title
;
 Structure, magnetic properties and DFT calculations of azido-copper(ii)
 complexes with different azido-bonding, nuclearity and dimensionality
;
_journal_issue 4
_journal_name_full 'New Journal of Chemistry'
_journal_page_first 2627
_journal_paper_doi 10.1039/C7NJ04150K
_journal_volume 42
_journal_year 2018
_chemical_formula_moiety 'C16 H40 Cu2 N16'
_chemical_formula_sum 'C16 H40 Cu2 N16'
_chemical_formula_weight 583.74
_chemical_name_common '[Cu(N3)(en(isopropyl)2]2'
_space_group_crystal_system monoclinic
_space_group_IT_number 14
_space_group_name_Hall '-P 2yn'
_space_group_name_H-M_alt 'P 1 21/n 1'
_symmetry_space_group_name_Hall '-P 2yn'
_symmetry_space_group_name_H-M 'P 1 21/n 1'
_atom_sites_solution_hydrogens mixed
_audit_creation_method SHELXL-2016/6
_audit_update_record
;
2017-06-13 deposited with the CCDC.
2018-01-08 downloaded from the CCDC.
;
_cell_angle_alpha 90
_cell_angle_beta 107.191(9)
_cell_angle_gamma 90
_cell_formula_units_Z 4
_cell_length_a 11.8730(10)
_cell_length_b 12.0334(11)
_cell_length_c 19.5852(14)
_cell_measurement_reflns_used 2000
_cell_measurement_temperature 100(2)
_cell_measurement_theta_max 26.00
_cell_measurement_theta_min 1.80
_cell_volume 2673.2(4)
_computing_cell_refinement 'Bruker SAINT'
_computing_data_collection 'Bruker APEX2'
_computing_data_reduction 'Bruker SAINT'
_computing_molecular_graphics 'Bruker SHELXTL'
_computing_publication_material 'Bruker SHELXTL'
_computing_structure_refinement 'SHELXL-2016/6 (Sheldrick, 2016)'
_diffrn_ambient_temperature 100(2)
_diffrn_measured_fraction_theta_full 0.987
_diffrn_measured_fraction_theta_max 0.982
_diffrn_measurement_device_type 'Bruker APEX-II CCD'
_diffrn_measurement_method \w-scans
_diffrn_radiation_type MoK\a
_diffrn_radiation_wavelength 0.71073
_diffrn_reflns_av_R_equivalents 0.0385
_diffrn_reflns_av_unetI/netI 0.0359
_diffrn_reflns_Laue_measured_fraction_full 0.987
_diffrn_reflns_Laue_measured_fraction_max 0.982
_diffrn_reflns_limit_h_max 13
_diffrn_reflns_limit_h_min -14
_diffrn_reflns_limit_k_max 14
_diffrn_reflns_limit_k_min -15
_diffrn_reflns_limit_l_max 24
_diffrn_reflns_limit_l_min -24
_diffrn_reflns_number 18282
_diffrn_reflns_point_group_measured_fraction_full 0.987
_diffrn_reflns_point_group_measured_fraction_max 0.982
_diffrn_reflns_theta_full 25.242
_diffrn_reflns_theta_max 26.333
_diffrn_reflns_theta_min 1.804
_exptl_absorpt_coefficient_mu 1.628
_exptl_absorpt_correction_T_max 0.6943
_exptl_absorpt_correction_T_min 0.5288
_exptl_absorpt_correction_type multi-scan
_exptl_absorpt_process_details SADABS
_exptl_crystal_colour green
_exptl_crystal_density_diffrn 1.450
_exptl_crystal_description prism
_exptl_crystal_F_000 1224
_exptl_crystal_size_max 0.440
_exptl_crystal_size_mid 0.360
_exptl_crystal_size_min 0.250
_refine_diff_density_max 0.780
_refine_diff_density_min -0.388
_refine_diff_density_rms 0.089
_refine_ls_extinction_method none
_refine_ls_goodness_of_fit_ref 1.115
_refine_ls_hydrogen_treatment mixed
_refine_ls_matrix_type full
_refine_ls_number_parameters 327
_refine_ls_number_reflns 5343
_refine_ls_number_restraints 4
_refine_ls_restrained_S_all 1.114
_refine_ls_R_factor_all 0.0451
_refine_ls_R_factor_gt 0.0407
_refine_ls_shift/su_max 0.000
_refine_ls_shift/su_mean 0.000
_refine_ls_structure_factor_coef Fsqd
_refine_ls_weighting_details 'w=1/[\s^2^(Fo^2^)+(0.0211P)^2^+7.6125P] where P=(Fo^2^+2Fc^2^)/3'
_refine_ls_weighting_scheme calc
_refine_ls_wR_factor_gt 0.0936
_refine_ls_wR_factor_ref 0.0950
_reflns_Friedel_coverage 0.000
_reflns_number_gt 4969
_reflns_number_total 5343
_reflns_threshold_expression 'I > 2\s(I)'
_cod_data_source_file c7nj04150k2.cif
_cod_data_source_block s2744a
_cod_depositor_comments 'Adding full bibliography for 7056862--7056865.cif.'
_cod_database_code 7056863
_shelx_shelxl_version_number 2016/6
_shelx_space_group_comment
;
The symmetry employed for this shelxl refinement is uniquely defined
by the following loop, which should always be used as a source of
symmetry information in preference to the above space-group names.
They are only intended as comments.
;
_shelx_estimated_absorpt_t_min 0.534
_shelx_estimated_absorpt_t_max 0.686

loop_
_space_group_symop_operation_xyz
'x, y, z'
'-x+1/2, y+1/2, -z+1/2'
'-x, -y, -z'
'x-1/2, -y-1/2, z-1/2'

loop_
_atom_site_label
_atom_site_type_symbol
_atom_site_fract_x
_atom_site_fract_y
_atom_site_fract_z
_atom_site_U_iso_or_equiv
_atom_site_adp_type
_atom_site_occupancy
_atom_site_site_symmetry_order
_atom_site_calc_flag
_atom_site_refinement_flags_posn
_atom_site_refinement_flags_adp
Cu1 Cu 0.85975(3) 0.19851(3) 0.21300(2) 0.01324(10) Uani 1 1 d . .
Cu2 Cu 1.13134(3) 0.09017(3) 0.25011(2) 0.01331(10) Uani 1 1 d . .
N11 N 0.9730(2) 0.0659(2) 0.17884(13) 0.0164(5) Uani 1 1 d . .
N12 N 0.9521(2) -0.0196(2) 0.14473(14) 0.0170(5) Uani 1 1 d . .
N13 N 0.9306(3) -0.0992(2) 0.11095(16) 0.0263(6) Uani 1 1 d . .
N21 N 0.8786(2) 0.3277(2) 0.15478(15) 0.0205(6) Uani 1 1 d . .
N22 N 0.9715(2) 0.3688(2) 0.15931(14) 0.0180(5) Uani 1 1 d . .
N23 N 1.0609(3) 0.4104(3) 0.16188(18) 0.0305(7) Uani 1 1 d . .
N31 N 1.0203(2) 0.2205(2) 0.28433(14) 0.0169(5) Uani 1 1 d . .
N32 N 1.0445(2) 0.3077(2) 0.31588(14) 0.0181(5) Uani 1 1 d . .
N33 N 1.0681(3) 0.3890(2) 0.34632(18) 0.0324(7) Uani 1 1 d . .
N41 N 1.1253(2) -0.0627(2) 0.29122(14) 0.0183(5) Uani 1 1 d . .
N42 N 1.0355(2) -0.0959(2) 0.29987(14) 0.0184(5) Uani 1 1 d . .
N43 N 0.9487(3) -0.1296(2) 0.30811(18) 0.0302(7) Uani 1 1 d . .
N1 N 0.6914(2) 0.1777(2) 0.14968(14) 0.0154(5) Uani 1 1 d D .
H91 H 0.653(3) 0.224(2) 0.1655(19) 0.023 Uiso 1 1 d D U
N2 N 0.8060(2) 0.0981(2) 0.28300(14) 0.0165(5) Uani 1 1 d D .
H92 H 0.849(3) 0.043(2) 0.284(2) 0.025 Uiso 1 1 d D U
N3 N 1.2890(2) 0.1177(2) 0.32615(13) 0.0159(5) Uani 1 1 d D .
H93 H 1.318(3) 0.0540(17) 0.331(2) 0.024 Uiso 1 1 d D U
N4 N 1.2036(2) 0.1789(2) 0.18376(13) 0.0149(5) Uani 1 1 d D .
H94 H 1.192(3) 0.2459(14) 0.190(2) 0.022 Uiso 1 1 d D U
C1 C 0.6546(3) 0.0681(3) 0.16964(17) 0.0207(7) Uani 1 1 d . .
H1A H 0.699001 0.008117 0.154437 0.025 Uiso 1 1 calc R U
H1B H 0.569406 0.056320 0.146207 0.025 Uiso 1 1 calc R U
C2 C 0.6805(3) 0.0674(3) 0.25030(17) 0.0216(7) Uani 1 1 d . .
H2A H 0.628814 0.121212 0.264767 0.026 Uiso 1 1 calc R U
H2B H 0.665368 -0.007470 0.266659 0.026 Uiso 1 1 calc R U
C3 C 1.3632(3) 0.1858(3) 0.29338(16) 0.0184(6) Uani 1 1 d . .
H3A H 1.447554 0.169051 0.316575 0.022 Uiso 1 1 calc R U
H3B H 1.350124 0.265708 0.300331 0.022 Uiso 1 1 calc R U
C4 C 1.3316(3) 0.1599(3) 0.21438(16) 0.0173(6) Uani 1 1 d . .
H4A H 1.376146 0.208772 0.190962 0.021 Uiso 1 1 calc R U
H4B H 1.351153 0.081655 0.207069 0.021 Uiso 1 1 calc R U
C5 C 1.1557(3) 0.1600(3) 0.10471(16) 0.0181(6) Uani 1 1 d . .
H5 H 1.068457 0.171566 0.091065 0.022 Uiso 1 1 calc R U
C6 C 1.1772(3) 0.0408(3) 0.08561(18) 0.0240(7) Uani 1 1 d . .
H6A H 1.261618 0.029577 0.092665 0.036 Uiso 1 1 calc R U
H6B H 1.133535 0.026513 0.035499 0.036 Uiso 1 1 calc R U
H6C H 1.150210 -0.010537 0.116366 0.036 Uiso 1 1 calc R U
C7 C 1.2059(3) 0.2434(3) 0.06205(18) 0.0280(8) Uani 1 1 d . .
H7A H 1.191511 0.319271 0.075703 0.042 Uiso 1 1 calc R U
H7B H 1.167389 0.232917 0.010829 0.042 Uiso 1 1 calc R U
H7C H 1.290971 0.231443 0.072386 0.042 Uiso 1 1 calc R U
C8 C 0.6629(3) 0.1989(3) 0.07117(16) 0.0193(6) Uani 1 1 d . .
H8 H 0.690470 0.275894 0.065543 0.023 Uiso 1 1 calc R U
C9 C 0.7296(3) 0.1214(3) 0.03614(17) 0.0247(7) Uani 1 1 d . .
H9A H 0.814461 0.129319 0.059405 0.037 Uiso 1 1 calc R U
H9B H 0.711783 0.140146 -0.014637 0.037 Uiso 1 1 calc R U
H9C H 0.705791 0.044515 0.040966 0.037 Uiso 1 1 calc R U
C10 C 0.5307(3) 0.1965(3) 0.03388(19) 0.0321(8) Uani 1 1 d . .
H10A H 0.500115 0.121820 0.037579 0.048 Uiso 1 1 calc R U
H10B H 0.515710 0.216000 -0.016607 0.048 Uiso 1 1 calc R U
H10C H 0.491201 0.250200 0.056679 0.048 Uiso 1 1 calc R U
C11 C 0.8339(3) 0.1428(3) 0.35745(17) 0.0200(6) Uani 1 1 d . .
H11 H 0.921603 0.148595 0.376662 0.024 Uiso 1 1 calc R U
C12 C 0.7927(4) 0.0658(3) 0.40715(19) 0.0354(9) Uani 1 1 d . .
H12A H 0.706325 0.063887 0.392568 0.053 Uiso 1 1 calc R U
H12B H 0.822179 0.093273 0.456325 0.053 Uiso 1 1 calc R U
H12C H 0.823101 -0.009295 0.404480 0.053 Uiso 1 1 calc R U
C13 C 0.7843(3) 0.2592(3) 0.35633(19) 0.0263(7) Uani 1 1 d . .
H13A H 0.815437 0.306777 0.325529 0.039 Uiso 1 1 calc R U
H13B H 0.807351 0.289436 0.404959 0.039 Uiso 1 1 calc R U
H13C H 0.698119 0.256527 0.337784 0.039 Uiso 1 1 calc R U
C14 C 1.2136(3) 0.0868(3) 0.42994(18) 0.0249(7) Uani 1 1 d . .
H14A H 1.132575 0.086825 0.398079 0.037 Uiso 1 1 calc R U
H14B H 1.214498 0.115730 0.476869 0.037 Uiso 1 1 calc R U
H14C H 1.244453 0.010711 0.435201 0.037 Uiso 1 1 calc R U
C15 C 1.2904(3) 0.1601(3) 0.39833(16) 0.0186(6) Uani 1 1 d . .
H15 H 1.256161 0.236652 0.392271 0.022 Uiso 1 1 calc R U
C16 C 1.4151(3) 0.1668(3) 0.44926(18) 0.0285(8) Uani 1 1 d . .
H16A H 1.453463 0.094170 0.451921 0.043 Uiso 1 1 calc R U
H16B H 1.411896 0.188341 0.496908 0.043 Uiso 1 1 calc R U
H16C H 1.460268 0.222347 0.431714 0.043 Uiso 1 1 calc R U

loop_
_atom_site_aniso_label
_atom_site_aniso_U_11
_atom_site_aniso_U_22
_atom_site_aniso_U_33
_atom_site_aniso_U_23
_atom_site_aniso_U_13
_atom_site_aniso_U_12
Cu1 0.01261(19) 0.01251(17) 0.01438(17) 0.00029(14) 0.00365(14) -0.00094(13)
Cu2 0.01287(19) 0.01293(17) 0.01363(18) -0.00054(13) 0.00315(14) -0.00084(13)
N11 0.0153(13) 0.0178(13) 0.0152(12) -0.0021(10) 0.0030(10) -0.0010(10)
N12 0.0139(13) 0.0183(13) 0.0182(13) 0.0000(11) 0.0037(10) -0.0005(10)
N13 0.0262(16) 0.0233(15) 0.0280(15) -0.0077(13) 0.0062(12) -0.0042(12)
N21 0.0176(14) 0.0182(13) 0.0249(14) 0.0061(11) 0.0049(11) -0.0018(11)
N22 0.0213(15) 0.0131(12) 0.0188(13) 0.0021(10) 0.0046(11) 0.0005(11)
N23 0.0232(16) 0.0262(15) 0.0429(18) 0.0065(13) 0.0107(14) -0.0068(12)
N31 0.0150(13) 0.0145(12) 0.0208(13) -0.0044(10) 0.0048(10) -0.0013(10)
N32 0.0131(13) 0.0200(14) 0.0192(13) 0.0001(11) 0.0019(10) 0.0027(10)
N33 0.0265(16) 0.0222(15) 0.0396(18) -0.0136(14) -0.0043(13) 0.0028(12)
N41 0.0184(14) 0.0138(12) 0.0217(13) 0.0026(10) 0.0044(11) 0.0002(10)
N42 0.0218(15) 0.0126(12) 0.0204(13) 0.0034(10) 0.0057(11) 0.0014(10)
N43 0.0266(16) 0.0202(14) 0.0471(19) 0.0086(13) 0.0159(14) -0.0002(12)
N1 0.0137(13) 0.0152(12) 0.0174(12) -0.0018(10) 0.0047(10) -0.0006(10)
N2 0.0191(14) 0.0141(12) 0.0168(12) -0.0011(10) 0.0063(11) 0.0003(10)
N3 0.0164(13) 0.0154(12) 0.0152(12) 0.0008(10) 0.0034(10) 0.0001(10)
N4 0.0161(13) 0.0125(12) 0.0160(12) 0.0001(10) 0.0045(10) 0.0009(10)
C1 0.0220(17) 0.0187(15) 0.0212(15) -0.0022(13) 0.0064(13) -0.0089(13)
C2 0.0218(17) 0.0215(16) 0.0220(16) 0.0008(13) 0.0072(13) -0.0075(13)
C3 0.0164(15) 0.0189(15) 0.0193(15) 0.0009(12) 0.0042(12) -0.0033(12)
C4 0.0156(15) 0.0179(14) 0.0196(15) -0.0007(12) 0.0070(12) -0.0022(12)
C5 0.0166(15) 0.0235(16) 0.0138(14) 0.0003(12) 0.0040(12) -0.0004(12)
C6 0.0241(17) 0.0293(18) 0.0187(16) -0.0069(13) 0.0064(13) 0.0013(14)
C7 0.0261(19) 0.038(2) 0.0198(16) 0.0070(15) 0.0070(14) -0.0053(15)
C8 0.0187(16) 0.0199(15) 0.0169(14) 0.0005(12) 0.0016(12) 0.0008(12)
C9 0.0272(18) 0.0295(17) 0.0168(15) 0.0003(13) 0.0056(13) 0.0061(14)
C10 0.0224(19) 0.045(2) 0.0256(18) 0.0009(16) 0.0017(14) 0.0036(16)
C11 0.0222(16) 0.0209(15) 0.0172(15) -0.0016(12) 0.0063(13) -0.0015(13)
C12 0.054(3) 0.035(2) 0.0198(17) -0.0007(15) 0.0161(17) -0.0125(18)
C13 0.0274(19) 0.0258(17) 0.0252(17) -0.0063(14) 0.0072(14) 0.0023(14)
C14 0.0305(19) 0.0267(17) 0.0191(15) 0.0005(13) 0.0100(14) 0.0013(14)
C15 0.0226(16) 0.0168(14) 0.0154(14) -0.0019(12) 0.0039(12) 0.0015(12)
C16 0.0290(19) 0.0334(19) 0.0189(16) -0.0016(14) 0.0005(14) -0.0006(15)

loop_
_atom_type_symbol
_atom_type_description
_atom_type_scat_dispersion_real
_atom_type_scat_dispersion_imag
_atom_type_scat_source
C C 0.0033 0.0016 'International Tables Vol C Tables 4.2.6.8 and 6.1.1.4'
H H 0.0000 0.0000 'International Tables Vol C Tables 4.2.6.8 and 6.1.1.4'
N N 0.0061 0.0033 'International Tables Vol C Tables 4.2.6.8 and 6.1.1.4'
Cu Cu 0.3201 1.2651 'International Tables Vol C Tables 4.2.6.8 and 6.1.1.4'

loop_
_geom_angle_atom_site_label_1
_geom_angle_atom_site_label_2
_geom_angle_atom_site_label_3
_geom_angle
N21 Cu1 N31 92.94(11)
N21 Cu1 N1 90.19(11)
N31 Cu1 N1 174.21(10)
N21 Cu1 N2 162.16(11)
N31 Cu1 N2 91.78(11)
N1 Cu1 N2 83.80(10)
N21 Cu1 N11 101.62(10)
N31 Cu1 N11 77.28(9)
N1 Cu1 N11 106.86(10)
N2 Cu1 N11 96.20(10)
N11 Cu2 N41 90.46(11)
N11 Cu2 N3 177.28(10)
N41 Cu2 N3 89.44(10)
N11 Cu2 N4 96.70(10)
N41 Cu2 N4 142.83(10)
N3 Cu2 N4 85.00(10)
N11 Cu2 N31 78.44(10)
N41 Cu2 N31 114.77(10)
N3 Cu2 N31 99.15(10)
N4 Cu2 N31 102.40(10)
N12 N11 Cu2 120.3(2)
N12 N11 Cu1 134.8(2)
Cu2 N11 Cu1 101.77(10)
N13 N12 N11 178.4(3)
N22 N21 Cu1 123.0(2)
N23 N22 N21 178.1(3)
N32 N31 Cu1 120.0(2)
N32 N31 Cu2 132.8(2)
Cu1 N31 Cu2 102.51(10)
N33 N32 N31 179.1(4)
N42 N41 Cu2 120.0(2)
N43 N42 N41 179.1(3)
C1 N1 C8 115.4(2)
C1 N1 Cu1 105.21(19)
C8 N1 Cu1 119.28(19)
C1 N1 H91 105(3)
C8 N1 H91 106(3)
Cu1 N1 H91 104(3)
C2 N2 C11 114.5(2)
C2 N2 Cu1 109.08(19)
C11 N2 Cu1 114.44(19)
C2 N2 H92 110(3)
C11 N2 H92 108(3)
Cu1 N2 H92 99(3)
C3 N3 C15 112.3(2)
C3 N3 Cu2 107.93(18)
C15 N3 Cu2 119.66(19)
C3 N3 H93 106(3)
C15 N3 H93 109(3)
Cu2 N3 H93 101(3)
C4 N4 C5 115.2(2)
C4 N4 Cu2 103.54(18)
C5 N4 Cu2 118.12(19)
C4 N4 H94 107(3)
C5 N4 H94 106(3)
Cu2 N4 H94 107(3)
N1 C1 C2 107.2(2)
N1 C1 H1A 110.3
C2 C1 H1A 110.3
N1 C1 H1B 110.3
C2 C1 H1B 110.3
H1A C1 H1B 108.5
N2 C2 C1 108.4(3)
N2 C2 H2A 110.0
C1 C2 H2A 110.0
N2 C2 H2B 110.0
C1 C2 H2B 110.0
H2A C2 H2B 108.4
N3 C3 C4 109.2(2)
N3 C3 H3A 109.8
C4 C3 H3A 109.8
N3 C3 H3B 109.8
C4 C3 H3B 109.8
H3A C3 H3B 108.3
N4 C4 C3 107.4(2)
N4 C4 H4A 110.2
C3 C4 H4A 110.2
N4 C4 H4B 110.2
C3 C4 H4B 110.2
H4A C4 H4B 108.5
N4 C5 C6 110.9(2)
N4 C5 C7 111.8(3)
C6 C5 C7 111.2(3)
N4 C5 H5 107.5
C6 C5 H5 107.5
C7 C5 H5 107.5
C5 C6 H6A 109.5
C5 C6 H6B 109.5
H6A C6 H6B 109.5
C5 C6 H6C 109.5
H6A C6 H6C 109.5
H6B C6 H6C 109.5
C5 C7 H7A 109.5
C5 C7 H7B 109.5
H7A C7 H7B 109.5
C5 C7 H7C 109.5
H7A C7 H7C 109.5
H7B C7 H7C 109.5
N1 C8 C9 111.8(3)
N1 C8 C10 112.2(3)
C9 C8 C10 112.0(3)
N1 C8 H8 106.8
C9 C8 H8 106.8
C10 C8 H8 106.8
C8 C9 H9A 109.5
C8 C9 H9B 109.5
H9A C9 H9B 109.5
C8 C9 H9C 109.5
H9A C9 H9C 109.5
H9B C9 H9C 109.5
C8 C10 H10A 109.5
C8 C10 H10B 109.5
H10A C10 H10B 109.5
C8 C10 H10C 109.5
H10A C10 H10C 109.5
H10B C10 H10C 109.5
N2 C11 C13 110.2(3)
N2 C11 C12 112.5(3)
C13 C11 C12 112.0(3)
N2 C11 H11 107.3
C13 C11 H11 107.3
C12 C11 H11 107.3
C11 C12 H12A 109.5
C11 C12 H12B 109.5
H12A C12 H12B 109.5
C11 C12 H12C 109.5
H12A C12 H12C 109.5
H12B C12 H12C 109.5
C11 C13 H13A 109.5
C11 C13 H13B 109.5
H13A C13 H13B 109.5
C11 C13 H13C 109.5
H13A C13 H13C 109.5
H13B C13 H13C 109.5
C15 C14 H14A 109.5
C15 C14 H14B 109.5
H14A C14 H14B 109.5
C15 C14 H14C 109.5
H14A C14 H14C 109.5
H14B C14 H14C 109.5
N3 C15 C14 110.2(3)
N3 C15 C16 111.9(3)
C14 C15 C16 110.3(3)
N3 C15 H15 108.1
C14 C15 H15 108.1
C16 C15 H15 108.1
C15 C16 H16A 109.5
C15 C16 H16B 109.5
H16A C16 H16B 109.5
C15 C16 H16C 109.5
H16A C16 H16C 109.5
H16B C16 H16C 109.5

loop_
_geom_bond_atom_site_label_1
_geom_bond_atom_site_label_2
_geom_bond_distance
Cu1 N21 1.979(3)
Cu1 N31 2.020(3)
Cu1 N1 2.033(3)
Cu1 N2 2.065(3)
Cu1 N11 2.309(3)
Cu2 N11 2.005(3)
Cu2 N41 2.018(3)
Cu2 N3 2.045(3)
Cu2 N4 2.056(3)
Cu2 N31 2.274(3)
N11 N12 1.211(4)
N12 N13 1.150(4)
N21 N22 1.188(4)
N22 N23 1.162(4)
N31 N32 1.209(4)
N32 N33 1.137(4)
N41 N42 1.196(4)
N42 N43 1.163(4)
N1 C1 1.478(4)
N1 C8 1.495(4)
N1 H91 0.840(14)
N2 C2 1.484(4)
N2 C11 1.497(4)
N2 H92 0.842(14)
N3 C3 1.482(4)
N3 C15 1.498(4)
N3 H93 0.836(15)
N4 C4 1.477(4)
N4 C5 1.501(4)
N4 H94 0.833(14)
C1 C2 1.518(4)
C1 H1A 0.9900
C1 H1B 0.9900
C2 H2A 0.9900
C2 H2B 0.9900
C3 C4 1.513(4)
C3 H3A 0.9900
C3 H3B 0.9900
C4 H4A 0.9900
C4 H4B 0.9900
C5 C6 1.523(4)
C5 C7 1.536(4)
C5 H5 1.0000
C6 H6A 0.9800
C6 H6B 0.9800
C6 H6C 0.9800
C7 H7A 0.9800
C7 H7B 0.9800
C7 H7C 0.9800
C8 C9 1.513(4)
C8 C10 1.523(5)
C8 H8 1.0000
C9 H9A 0.9800
C9 H9B 0.9800
C9 H9C 0.9800
C10 H10A 0.9800
C10 H10B 0.9800
C10 H10C 0.9800
C11 C13 1.517(5)
C11 C12 1.525(5)
C11 H11 1.0000
C12 H12A 0.9800
C12 H12B 0.9800
C12 H12C 0.9800
C13 H13A 0.9800
C13 H13B 0.9800
C13 H13C 0.9800
C14 C15 1.525(5)
C14 H14A 0.9800
C14 H14B 0.9800
C14 H14C 0.9800
C15 C16 1.524(5)
C15 H15 1.0000
C16 H16A 0.9800
C16 H16B 0.9800
C16 H16C 0.9800

loop_
_geom_torsion_atom_site_label_1
_geom_torsion_atom_site_label_2
_geom_torsion_atom_site_label_3
_geom_torsion_atom_site_label_4
_geom_torsion
C8 N1 C1 C2 -174.7(3)
Cu1 N1 C1 C2 51.6(3)
C11 N2 C2 C1 157.8(3)
Cu1 N2 C2 C1 28.1(3)
N1 C1 C2 N2 -53.5(3)
C15 N3 C3 C4 -164.1(2)
Cu2 N3 C3 C4 -30.1(3)
C5 N4 C4 C3 178.6(2)
Cu2 N4 C4 C3 -50.9(2)
N3 C3 C4 N4 55.6(3)
C4 N4 C5 C6 59.8(3)
Cu2 N4 C5 C6 -63.3(3)
C4 N4 C5 C7 -65.0(3)
Cu2 N4 C5 C7 171.9(2)
C1 N1 C8 C9 -65.0(3)
Cu1 N1 C8 C9 61.9(3)
C1 N1 C8 C10 61.8(4)
Cu1 N1 C8 C10 -171.3(2)
C2 N2 C11 C13 -72.6(3)
Cu1 N2 C11 C13 54.3(3)
C2 N2 C11 C12 53.1(4)
Cu1 N2 C11 C12 -179.9(2)
C3 N3 C15 C14 -179.5(3)
Cu2 N3 C15 C14 52.4(3)
C3 N3 C15 C16 -56.4(3)
Cu2 N3 C15 C16 175.6(2)
